data_7101150
loop_
_publ_author_name
'Enrique Colacio'
'Jean-Pierre Costes'
'Jose M. Dominguez-Vera'
'Ikram Ben Maimoun'
'Jose Suarez-Varela'

_publ_section_title
;
Rational design of azide-bridged bimetallic
complexes. Crystal Structure and magnetic properties of  FeIIIMFeIII
(M=NiII and CuII) trinuclear species
;
_journal_issue 4
_journal_name_full 'Chemical Communications'
_journal_paper_doi 10.1039/b413433h
_journal_year 2005
_chemical_formula_sum 'C23 H22 Cl2 Cu0.5 Fe N12 O2'
_chemical_formula_weight 657.05
_chemical_name_systematic
;
?
;
_space_group_IT_number 14
_symmetry_cell_setting monoclinic
_symmetry_space_group_name_Hall '-P 2ybc'
_symmetry_space_group_name_H-M 'P 1 21/c 1'
_atom_sites_solution_hydrogens geom
_atom_sites_solution_primary direct
_atom_sites_solution_secondary difmap
_audit_creation_method SHELXL-97
_cell_angle_alpha 90.00
_cell_angle_beta 95.782(2)
_cell_angle_gamma 90.00
_cell_formula_units_Z 4
_cell_length_a 9.8154(9)
_cell_length_b 13.1970(12)
_cell_length_c 20.7739(19)
_cell_measurement_reflns_used 5967
_cell_measurement_temperature 298(2)
_cell_measurement_theta_max 27
_cell_measurement_theta_min 2.5
_cell_volume 2677.2(4)
_computing_cell_refinement 'Bruker SMART'
_computing_data_collection 'Bruker SMART'
_computing_data_reduction 'Bruker SAINT'
_computing_molecular_graphics 'Bruker SHELXTL'
_computing_publication_material 'SHELXL-97 (Sheldrick, 1997)'
_computing_structure_refinement 'SHELXL-97 (Sheldrick, 1997)'
_computing_structure_solution 'WINGX V.1.64'
_diffrn_ambient_temperature 298(2)
_diffrn_detector_area_resol_mean 66.06
_diffrn_measured_fraction_theta_full 0.922
_diffrn_measured_fraction_theta_max 0.922
_diffrn_measurement_device_type 'BRUKER SMART APEX CCD system'
_diffrn_measurement_method '\w rotations with narrow frames'
_diffrn_radiation_monochromator graphite
_diffrn_radiation_source 'fine-focus sealed tube'
_diffrn_radiation_type MoK\a
_diffrn_radiation_wavelength 0.71073
_diffrn_reflns_av_R_equivalents 0.0231
_diffrn_reflns_av_sigmaI/netI 0.0298
_diffrn_reflns_limit_h_max 10
_diffrn_reflns_limit_h_min -13
_diffrn_reflns_limit_k_max 14
_diffrn_reflns_limit_k_min -17
_diffrn_reflns_limit_l_max 26
_diffrn_reflns_limit_l_min -26
_diffrn_reflns_number 16700
_diffrn_reflns_theta_full 28.25
_diffrn_reflns_theta_max 28.25
_diffrn_reflns_theta_min 1.83
_diffrn_standards_decay_% <1
_diffrn_standards_number 413
_exptl_absorpt_coefficient_mu 1.197
_exptl_absorpt_correction_type multi-scan
_exptl_absorpt_process_details
;SADABS: Area-Detector absorption Correction. (1996) Bruker-AXS
within SAINT+package, v.6.22
;
_exptl_crystal_colour black
_exptl_crystal_density_diffrn 1.630
_exptl_crystal_density_meas ?
_exptl_crystal_density_method .
_exptl_crystal_description prism
_exptl_crystal_F_000 1338
_exptl_crystal_size_max 0.48
_exptl_crystal_size_mid 0.30
_exptl_crystal_size_min 0.13
_refine_diff_density_max 0.379
_refine_diff_density_min -0.254
_refine_diff_density_rms 0.060
_refine_ls_extinction_method none
_refine_ls_goodness_of_fit_ref 1.024
_refine_ls_hydrogen_treatment mixed
_refine_ls_matrix_type full
_refine_ls_number_parameters 375
_refine_ls_number_reflns 6108
_refine_ls_number_restraints 0
_refine_ls_restrained_S_all 1.024
_refine_ls_R_factor_all 0.0469
_refine_ls_R_factor_gt 0.0380
_refine_ls_shift/su_max 0.009
_refine_ls_shift/su_mean 0.001
_refine_ls_structure_factor_coef Fsqd
_refine_ls_weighting_details 'calc w=1/[\s^2^(Fo^2^)+(0.0524P)^2^+0.7926P] where P=(Fo^2^+2Fc^2^)/3'
_refine_ls_weighting_scheme calc
_refine_ls_wR_factor_gt 0.0946
_refine_ls_wR_factor_ref 0.1000
_reflns_number_gt 5080
_reflns_number_total 6108
_reflns_threshold_expression >2sigma(I)
_cod_data_source_file b413433h.txt
_cod_original_sg_symbol_H-M P2(1)/c
_cod_original_formula_sum 'C23 H22 Cl2 Cu0.50 Fe N12 O2'
_cod_database_code 7101150

loop_
_symmetry_equiv_pos_as_xyz
'x, y, z'
'-x, y+1/2, -z+1/2'
'-x, -y, -z'
'x, -y-1/2, z-1/2'

loop_
_atom_site_label
_atom_site_type_symbol
_atom_site_fract_x
_atom_site_fract_y
_atom_site_fract_z
_atom_site_U_iso_or_equiv
_atom_site_adp_type
_atom_site_occupancy
_atom_site_symmetry_multiplicity
_atom_site_calc_flag
_atom_site_refinement_flags
Cu Cu 0.0000 0.0000 0.0000 0.04065(11) Uani 1 2 d S
Fe Fe 0.77419(3) 0.16082(2) 0.218796(14) 0.03388(10) Uani 1 1 d .
Cl2 Cl 0.49677(7) 0.40615(5) -0.06045(3) 0.05197(16) Uani 1 1 d .
Cl1 Cl 0.79894(7) 0.49426(5) -0.03965(3) 0.05761(18) Uani 1 1 d .
N3 N 0.61900(17) 0.19812(13) 0.14897(8) 0.0343(4) Uani 1 1 d .
O1 O 1.06280(18) 0.36233(14) 0.15799(9) 0.0627(5) Uani 1 1 d .
O2 O 0.39668(18) 0.15850(16) 0.10740(10) 0.0684(6) Uani 1 1 d .
N2 N 0.86685(17) 0.26489(13) 0.16364(8) 0.0350(4) Uani 1 1 d .
N6 N 0.9351(2) 0.02128(14) 0.15090(9) 0.0439(4) Uani 1 1 d .
C9 C 0.8298(2) 0.37510(16) 0.06596(10) 0.0364(4) Uani 1 1 d .
H9 H 0.9184 0.4008 0.0716 0.044 Uiso 1 1 calc R
N4 N 0.60758(19) 0.06527(14) 0.24158(9) 0.0404(4) Uani 1 1 d .
C11 C 0.6089(2) 0.36916(15) 0.00514(10) 0.0365(5) Uani 1 1 d .
N1 N 0.98413(19) 0.16432(13) 0.26211(9) 0.0390(4) Uani 1 1 d .
C15 C 0.4911(2) 0.07847(17) 0.20339(11) 0.0409(5) Uani 1 1 d .
N8 N -0.0696(2) 0.14390(16) -0.00883(11) 0.0511(5) Uani 1 1 d .
C5 C 1.1662(3) 0.12338(19) 0.34137(12) 0.0512(6) Uani 1 1 d .
H5 H 1.2016 0.0820 0.3753 0.061 Uiso 1 1 calc R
N9 N -0.1995(2) -0.04176(17) -0.01002(11) 0.0493(5) Uani 1 1 d .
N5 N 0.8362(2) 0.02595(15) 0.17860(10) 0.0485(5) Uani 1 1 d .
C12 C 0.5640(2) 0.30050(16) 0.04831(10) 0.0360(4) Uani 1 1 d .
H12 H 0.4746 0.2763 0.0421 0.043 Uiso 1 1 calc R
N10 N 0.7431(2) 0.23873(16) 0.29800(10) 0.0516(5) Uani 1 1 d .
N11 N 0.6418(2) 0.26595(16) 0.32008(10) 0.0530(5) Uani 1 1 d .
C8 C 0.7872(2) 0.30512(15) 0.11008(10) 0.0329(4) Uani 1 1 d .
C13 C 0.6508(2) 0.26680(15) 0.10125(10) 0.0323(4) Uani 1 1 d .
C7 C 0.9969(2) 0.29612(17) 0.18223(11) 0.0406(5) Uani 1 1 d .
N7 N 1.0310(3) 0.0148(2) 0.12291(13) 0.0704(7) Uani 1 1 d .
C2 C 1.0599(2) 0.23809(16) 0.24009(11) 0.0391(5) Uani 1 1 d .
C10 C 0.7404(2) 0.40650(15) 0.01366(10) 0.0383(5) Uani 1 1 d .
C24 C -0.1616(3) -0.2199(2) 0.01694(15) 0.0647(7) Uani 1 1 d .
H24A H -0.1665 -0.2310 -0.0294 0.078 Uiso 1 1 calc R
H24B H -0.2050 -0.2773 0.0357 0.078 Uiso 1 1 calc R
C14 C 0.4970(2) 0.15045(18) 0.14750(11) 0.0426(5) Uani 1 1 d .
C6 C 1.0367(3) 0.10729(18) 0.31180(11) 0.0470(5) Uani 1 1 d .
H6 H 0.9841 0.0553 0.3267 0.056 Uiso 1 1 calc R
C3 C 1.1900(2) 0.2596(2) 0.26867(13) 0.0538(6) Uani 1 1 d .
H3 H 1.2410 0.3123 0.2535 0.065 Uiso 1 1 calc R
C16 C 0.3720(3) 0.0276(2) 0.21408(13) 0.0550(6) Uani 1 1 d .
H16 H 0.2913 0.0382 0.1874 0.066 Uiso 1 1 calc R
C19 C 0.6111(3) -0.00084(19) 0.29044(12) 0.0534(6) Uani 1 1 d .
H19 H 0.6930 -0.0108 0.3163 0.064 Uiso 1 1 calc R
C18 C 0.4977(3) -0.0543(2) 0.30347(13) 0.0612(7) Uani 1 1 d .
H18 H 0.5026 -0.1003 0.3376 0.073 Uiso 1 1 calc R
N12 N 0.5484(3) 0.2971(2) 0.34269(15) 0.0868(9) Uani 1 1 d .
C25 C -0.2405(3) -0.1266(2) 0.02924(13) 0.0596(7) Uani 1 1 d .
H25A H -0.3376 -0.1397 0.0191 0.072 Uiso 1 1 calc R
H25B H -0.2250 -0.1089 0.0747 0.072 Uiso 1 1 calc R
C21 C -0.2803(3) 0.0529(2) -0.00415(15) 0.0612(7) Uani 1 1 d .
H21A H -0.3730 0.0436 -0.0243 0.073 Uiso 1 1 calc R
H21B H -0.2849 0.0691 0.0411 0.073 Uiso 1 1 calc R
C4 C 1.2424(3) 0.2007(2) 0.32045(13) 0.0580(7) Uani 1 1 d .
H4 H 1.3293 0.2139 0.3409 0.070 Uiso 1 1 calc R
C23 C 0.0119(3) 0.2169(2) -0.04389(15) 0.0631(7) Uani 1 1 d .
H23A H -0.0271 0.2841 -0.0411 0.076 Uiso 1 1 calc R
H23B H 0.0058 0.1981 -0.0892 0.076 Uiso 1 1 calc R
C22 C -0.2129(3) 0.1369(2) -0.03648(14) 0.0606(7) Uani 1 1 d .
H22A H -0.2171 0.1240 -0.0826 0.073 Uiso 1 1 calc R
H22B H -0.2598 0.2002 -0.0300 0.073 Uiso 1 1 calc R
C17 C 0.3760(3) -0.0393(2) 0.26539(14) 0.0630(8) Uani 1 1 d .
H17 H 0.2973 -0.0738 0.2742 0.076 Uiso 1 1 calc R
H7 H -0.211(3) -0.062(2) -0.0488(15) 0.068(9) Uiso 1 1 d .
H8 H -0.075(3) 0.164(2) 0.0323(14) 0.067(9) Uiso 1 1 d .

loop_
_atom_site_aniso_label
_atom_site_aniso_U_11
_atom_site_aniso_U_22
_atom_site_aniso_U_33
_atom_site_aniso_U_23
_atom_site_aniso_U_13
_atom_site_aniso_U_12
Cu 0.0376(2) 0.0372(2) 0.0472(2) -0.00104(16) 0.00459(17) 0.00649(15)
Fe 0.03463(16) 0.03444(17) 0.03162(16) 0.00138(12) -0.00137(12) -0.00472(11)
Cl2 0.0605(4) 0.0497(3) 0.0412(3) 0.0024(2) -0.0169(3) 0.0048(3)
Cl1 0.0672(4) 0.0550(4) 0.0489(3) 0.0203(3) -0.0026(3) -0.0100(3)
N3 0.0326(9) 0.0369(9) 0.0328(8) 0.0004(7) 0.0001(7) -0.0023(7)
O1 0.0453(10) 0.0666(12) 0.0722(12) 0.0310(10) -0.0144(9) -0.0212(8)
O2 0.0431(10) 0.0915(15) 0.0664(12) 0.0233(11) -0.0147(9) -0.0233(9)
N2 0.0323(9) 0.0352(9) 0.0360(9) 0.0057(7) -0.0036(7) -0.0021(7)
N6 0.0483(11) 0.0412(10) 0.0413(10) -0.0072(8) 0.0002(9) -0.0011(8)
C9 0.0364(11) 0.0347(11) 0.0374(11) -0.0009(9) -0.0002(9) -0.0011(8)
N4 0.0481(11) 0.0392(10) 0.0345(9) -0.0021(8) 0.0071(8) -0.0086(8)
C11 0.0445(12) 0.0316(10) 0.0312(10) -0.0015(8) -0.0071(9) 0.0074(9)
N1 0.0403(10) 0.0357(9) 0.0390(10) 0.0030(8) -0.0054(8) -0.0016(7)
C15 0.0448(12) 0.0394(12) 0.0396(11) -0.0071(9) 0.0093(10) -0.0092(9)
N8 0.0604(13) 0.0445(12) 0.0479(12) -0.0035(9) 0.0035(10) 0.0122(9)
C5 0.0502(14) 0.0522(14) 0.0479(13) 0.0075(11) -0.0115(11) 0.0056(11)
N9 0.0466(11) 0.0564(13) 0.0444(12) -0.0091(10) 0.0014(9) -0.0022(9)
N5 0.0498(12) 0.0429(11) 0.0534(12) -0.0084(9) 0.0079(10) -0.0044(9)
C12 0.0338(10) 0.0366(11) 0.0366(11) -0.0059(9) -0.0021(8) 0.0016(8)
N10 0.0519(12) 0.0561(13) 0.0465(11) -0.0129(10) 0.0036(10) -0.0062(10)
N11 0.0544(13) 0.0562(13) 0.0482(12) -0.0018(10) 0.0041(10) -0.0146(10)
C8 0.0351(10) 0.0307(10) 0.0321(10) -0.0029(8) -0.0001(8) 0.0016(8)
C13 0.0330(10) 0.0312(10) 0.0324(10) -0.0038(8) 0.0029(8) 0.0026(8)
C7 0.0362(11) 0.0396(12) 0.0444(12) 0.0044(10) -0.0035(9) -0.0046(9)
N7 0.0560(14) 0.0871(19) 0.0704(16) -0.0186(13) 0.0183(12) -0.0005(13)
C2 0.0350(11) 0.0381(11) 0.0425(12) 0.0021(9) -0.0048(9) -0.0017(9)
C10 0.0503(12) 0.0303(10) 0.0341(11) 0.0031(8) 0.0033(9) 0.0005(9)
C24 0.079(2) 0.0526(16) 0.0617(17) 0.0009(13) 0.0029(15) -0.0153(14)
C14 0.0363(11) 0.0490(13) 0.0424(12) -0.0007(10) 0.0026(10) -0.0055(9)
C6 0.0514(13) 0.0424(13) 0.0453(12) 0.0086(10) -0.0049(11) -0.0021(10)
C3 0.0392(12) 0.0569(15) 0.0623(16) 0.0135(12) -0.0098(11) -0.0099(11)
C16 0.0480(14) 0.0588(15) 0.0598(16) -0.0081(13) 0.0135(12) -0.0166(12)
C19 0.0710(17) 0.0509(15) 0.0386(12) 0.0032(10) 0.0075(12) -0.0143(12)
C18 0.087(2) 0.0529(16) 0.0458(14) -0.0001(12) 0.0187(14) -0.0238(14)
N12 0.0673(17) 0.093(2) 0.105(2) 0.0012(18) 0.0337(16) -0.0101(15)
C25 0.0593(16) 0.0654(17) 0.0536(15) -0.0091(13) 0.0035(13) -0.0172(13)
C21 0.0398(13) 0.0743(19) 0.0694(18) -0.0161(15) 0.0044(12) 0.0157(13)
C4 0.0392(13) 0.0676(17) 0.0629(16) 0.0108(14) -0.0164(12) -0.0034(12)
C23 0.083(2) 0.0439(15) 0.0638(17) 0.0079(13) 0.0120(15) 0.0094(13)
C22 0.0585(16) 0.0573(16) 0.0648(17) -0.0037(13) 0.0006(13) 0.0254(13)
C17 0.0749(19) 0.0549(16) 0.0637(17) -0.0095(13) 0.0293(15) -0.0294(14)

loop_
_atom_type_symbol
_atom_type_description
_atom_type_scat_dispersion_real
_atom_type_scat_dispersion_imag
_atom_type_scat_source
C C 0.0033 0.0016 'International Tables Vol C Tables 4.2.6.8 and 6.1.1.4'
H H 0.0000 0.0000 'International Tables Vol C Tables 4.2.6.8 and 6.1.1.4'
N N 0.0061 0.0033 'International Tables Vol C Tables 4.2.6.8 and 6.1.1.4'
O O 0.0106 0.0060 'International Tables Vol C Tables 4.2.6.8 and 6.1.1.4'
Cl Cl 0.1484 0.1585 'International Tables Vol C Tables 4.2.6.8 and 6.1.1.4'
Fe Fe 0.3463 0.8444 'International Tables Vol C Tables 4.2.6.8 and 6.1.1.4'
Cu Cu 0.3201 1.2651 'International Tables Vol C Tables 4.2.6.8 and 6.1.1.4'

loop_
_geom_angle_atom_site_label_1
_geom_angle_atom_site_label_2
_geom_angle_atom_site_label_3
_geom_angle
_geom_angle_site_symmetry_1
_geom_angle_site_symmetry_3
N8 Cu N8 180.00(12) . 3
N8 Cu N9 93.90(9) . 3
N8 Cu N9 86.10(9) 3 3
N8 Cu N9 86.10(9) . .
N8 Cu N9 93.90(9) 3 .
N9 Cu N9 180.00(12) 3 .
N10 Fe N3 107.18(8) . .
N10 Fe N2 103.23(8) . .
N3 Fe N2 77.57(7) . .
N10 Fe N5 148.05(9) . .
N3 Fe N5 98.49(8) . .
N2 Fe N5 100.58(8) . .
N10 Fe N4 86.42(8) . .
N3 Fe N4 76.72(7) . .
N2 Fe N4 154.20(7) . .
N5 Fe N4 81.20(8) . .
N10 Fe N1 82.20(8) . .
N3 Fe N1 153.56(7) . .
N2 Fe N1 76.20(7) . .
N5 Fe N1 83.13(7) . .
N4 Fe N1 129.27(7) . .
C14 N3 C13 123.05(17) . .
C14 N3 Fe 119.81(15) . .
C13 N3 Fe 116.90(13) . .
C7 N2 C8 122.98(18) . .
C7 N2 Fe 119.93(14) . .
C8 N2 Fe 116.96(13) . .
N7 N6 N5 178.4(3) . .
C10 C9 C8 120.25(19) . .
C15 N4 C19 119.5(2) . .
C15 N4 Fe 114.60(14) . .
C19 N4 Fe 125.91(17) . .
C10 C11 C12 120.60(19) . .
C10 C11 Cl2 120.88(17) . .
C12 C11 Cl2 118.52(17) . .
C2 N1 C6 119.32(19) . .
C2 N1 Fe 114.44(13) . .
C6 N1 Fe 125.86(16) . .
N4 C15 C16 121.8(2) . .
N4 C15 C14 116.30(19) . .
C16 C15 C14 121.9(2) . .
C22 N8 C23 113.0(2) . .
C22 N8 Cu 106.13(16) . .
C23 N8 Cu 117.35(17) . .
C4 C5 C6 119.1(2) . .
C25 N9 C21 114.6(2) . .
C25 N9 Cu 117.88(17) . .
C21 N9 Cu 106.28(16) . .
N6 N5 Fe 121.91(16) . .
C11 C12 C13 120.85(19) . .
N11 N10 Fe 132.66(18) . .
N12 N11 N10 176.0(3) . .
C9 C8 N2 126.42(18) . .
C9 C8 C13 119.36(18) . .
N2 C8 C13 114.21(18) . .
C12 C13 N3 127.04(18) . .
C12 C13 C8 118.66(19) . .
N3 C13 C8 114.30(17) . .
O1 C7 N2 128.2(2) . .
O1 C7 C2 120.00(19) . .
N2 C7 C2 111.78(18) . .
N1 C2 C3 121.7(2) . .
N1 C2 C7 116.54(18) . .
C3 C2 C7 121.7(2) . .
C11 C10 C9 120.29(19) . .
C11 C10 Cl1 121.47(16) . .
C9 C10 Cl1 118.24(17) . .
C25 C24 C23 114.5(2) . 3
O2 C14 N3 128.6(2) . .
O2 C14 C15 119.1(2) . .
N3 C14 C15 112.30(19) . .
N1 C6 C5 121.8(2) . .
C2 C3 C4 118.2(2) . .
C17 C16 C15 118.3(3) . .
N4 C19 C18 121.8(3) . .
C19 C18 C17 119.2(3) . .
N9 C25 C24 111.1(2) . .
C22 C21 N9 108.8(2) . .
C5 C4 C3 119.8(2) . .
N8 C23 C24 112.6(2) . 3
N8 C22 C21 108.9(2) . .
C18 C17 C16 119.4(2) . .

loop_
_geom_bond_atom_site_label_1
_geom_bond_atom_site_label_2
_geom_bond_distance
_geom_bond_site_symmetry_2
Cu N8 2.020(2) .
Cu N8 2.020(2) 3
Cu N9 2.025(2) 3
Cu N9 2.025(2) .
Fe N10 1.990(2) .
Fe N3 2.0547(16) .
Fe N2 2.0583(17) .
Fe N5 2.083(2) .
Fe N4 2.1551(18) .
Fe N1 2.1643(18) .
Cl2 C11 1.733(2) .
Cl1 C10 1.740(2) .
N3 C14 1.350(3) .
N3 C13 1.401(3) .
O1 C7 1.225(3) .
O2 C14 1.228(3) .
N2 C7 1.360(3) .
N2 C8 1.398(2) .
N6 N7 1.158(3) .
N6 N5 1.179(3) .
C9 C10 1.389(3) .
C9 C8 1.395(3) .
N4 C15 1.336(3) .
N4 C19 1.336(3) .
C11 C10 1.376(3) .
C11 C12 1.378(3) .
N1 C2 1.334(3) .
N1 C6 1.338(3) .
C15 C16 1.385(3) .
C15 C14 1.506(3) .
N8 C22 1.468(3) .
N8 C23 1.488(4) .
C5 C4 1.362(4) .
C5 C6 1.371(3) .
N9 C25 1.466(3) .
N9 C21 1.492(3) .
C12 C13 1.395(3) .
N10 N11 1.192(3) .
N11 N12 1.147(3) .
C8 C13 1.426(3) .
C7 C2 1.505(3) .
C2 C3 1.382(3) .
C24 C25 1.490(4) .
C24 C23 1.519(4) 3
C3 C4 1.383(3) .
C16 C17 1.381(4) .
C19 C18 1.368(4) .
C18 C17 1.379(4) .
C21 C22 1.485(4) .
C23 C24 1.519(4) 3
